data_2216886
loop_
_publ_author_name
'Lu, Dongliang'
'Zhang, Min'
'Song, Liping'
'Tan, Qiwen'
'Shao, Min'

_publ_section_title
;Ethyl
 5-[6-(furan-2-yl)-1,2,4-triazolo[3,4-<i>b</i>][1,3,4]thiadiazol-3-yl]-2,6-dimethylnicotinate
;
_journal_coeditor_code AV3123
_journal_issue 1
_journal_name_full 'Acta Crystallographica Section E'
_journal_page_first o80
_journal_page_last o81
_journal_paper_doi 10.1107/S1600536807061144
_journal_volume 64
_journal_year 2008
_chemical_formula_iupac 'C17 H15 N5 O3 S'
_chemical_formula_moiety 'C17 H15 N5 O3 S'
_chemical_formula_sum 'C17 H15 N5 O3 S'
_chemical_formula_weight 369.40
_chemical_name_systematic
;
Ethyl 5-[6-(furan-2-yl)-1,2,4-triazolo[3,4-b][1,3,4]thiadiazol-3-yl]-
2,6-dimethylnicotinate
;
_space_group_IT_number 2
_symmetry_cell_setting triclinic
_symmetry_space_group_name_Hall '-P 1'
_symmetry_space_group_name_H-M 'P -1'
_atom_sites_solution_hydrogens geom
_atom_sites_solution_primary direct
_atom_sites_solution_secondary difmap
_audit_creation_method SHELXL97
_cell_angle_alpha 66.699(5)
_cell_angle_beta 73.683(5)
_cell_angle_gamma 80.998(5)
_cell_formula_units_Z 2
_cell_length_a 8.094(4)
_cell_length_b 10.535(5)
_cell_length_c 10.996(5)
_cell_measurement_reflns_used 2601
_cell_measurement_temperature 296(2)
_cell_measurement_theta_max 27.31
_cell_measurement_theta_min 2.35
_cell_volume 825.4(7)
_computing_cell_refinement 'SAINT (Bruker, 2000)'
_computing_data_collection 'SMART (Bruker, 2000)'
_computing_data_reduction 'SAINT (Bruker, 2000)'
_computing_molecular_graphics 'SHELXTL (Bruker, 2000)'
_computing_publication_material 'SHELXTL (Bruker, 2000)'
_computing_structure_refinement 'SHELXL97 (Sheldrick, 1997)'
_computing_structure_solution 'SHELXS97 (Sheldrick, 1997)'
_diffrn_ambient_temperature 296(2)
_diffrn_measured_fraction_theta_full 0.981
_diffrn_measured_fraction_theta_max 0.981
_diffrn_measurement_device_type 'Bruker SMART CCD area-detector diffractometer'
_diffrn_measurement_method '\f and \w scans'
_diffrn_radiation_monochromator graphite
_diffrn_radiation_source 'fine-focus sealed tube'
_diffrn_radiation_type MoK\a
_diffrn_radiation_wavelength 0.71073
_diffrn_reflns_av_R_equivalents 0.0174
_diffrn_reflns_av_sigmaI/netI 0.0261
_diffrn_reflns_limit_h_max 9
_diffrn_reflns_limit_h_min -9
_diffrn_reflns_limit_k_max 12
_diffrn_reflns_limit_k_min -12
_diffrn_reflns_limit_l_max 11
_diffrn_reflns_limit_l_min -13
_diffrn_reflns_number 4297
_diffrn_reflns_theta_full 25.02
_diffrn_reflns_theta_max 25.02
_diffrn_reflns_theta_min 2.35
_exptl_absorpt_coefficient_mu 0.226
_exptl_absorpt_correction_T_max 0.9457
_exptl_absorpt_correction_T_min 0.9353
_exptl_absorpt_correction_type multi-scan
_exptl_absorpt_process_details '(SADABS; Sheldrick, 1996)'
_exptl_crystal_colour brown
_exptl_crystal_density_diffrn 1.486
_exptl_crystal_density_method 'not measured'
_exptl_crystal_description block
_exptl_crystal_F_000 384
_exptl_crystal_size_max 0.30
_exptl_crystal_size_mid 0.30
_exptl_crystal_size_min 0.25
_refine_diff_density_max 0.221
_refine_diff_density_min -0.249
_refine_ls_extinction_coef 0.013(3)
_refine_ls_extinction_expression Fc^*^=kFc[1+0.001xFc^2^\l^3^/sin(2\q)]^-1/4^
_refine_ls_extinction_method SHELXL
_refine_ls_goodness_of_fit_ref 1.058
_refine_ls_hydrogen_treatment constr
_refine_ls_matrix_type full
_refine_ls_number_parameters 235
_refine_ls_number_reflns 2860
_refine_ls_number_restraints 0
_refine_ls_restrained_S_all 1.058
_refine_ls_R_factor_all 0.0426
_refine_ls_R_factor_gt 0.0375
_refine_ls_shift/su_max 0.000
_refine_ls_shift/su_mean 0.000
_refine_ls_structure_factor_coef Fsqd
_refine_ls_weighting_details 'calc w=1/[\s^2^(Fo^2^)+(0.0502P)^2^+0.2861P] where P=(Fo^2^+2Fc^2^)/3'
_refine_ls_weighting_scheme calc
_refine_ls_wR_factor_gt 0.0948
_refine_ls_wR_factor_ref 0.0997
_reflns_number_gt 2531
_reflns_number_total 2860
_reflns_threshold_expression I>2\s(I)
_cod_data_source_file av3123.cif
_cod_data_source_block I
_cod_database_code 2216886
_cod_database_fobs_code 2216886

loop_
_symmetry_equiv_pos_as_xyz
'x, y, z'
'-x, -y, -z'

loop_
_atom_site_type_symbol
_atom_site_label
_atom_site_fract_x
_atom_site_fract_y
_atom_site_fract_z
_atom_site_U_iso_or_equiv
_atom_site_adp_type
_atom_site_calc_flag
_atom_site_refinement_flags
_atom_site_occupancy
N N1 0.82163(19) 0.64436(15) -0.06646(15) 0.0380(4) Uani d . 1
N N2 0.6722(2) 0.25738(17) -0.06479(16) 0.0448(4) Uani d . 1
N N3 0.5890(2) 0.13509(17) -0.02295(17) 0.0473(4) Uani d . 1
N N4 0.54173(18) 0.20294(14) 0.15000(14) 0.0320(3) Uani d . 1
N N5 0.46583(19) 0.19007(14) 0.28238(15) 0.0349(3) Uani d . 1
O O1 0.19535(18) -0.07982(13) 0.53282(14) 0.0469(3) Uani d . 1
O O2 0.7628(2) 0.63716(16) 0.33760(15) 0.0646(5) Uani d . 1
O O3 0.7023(2) 0.41744(14) 0.41061(14) 0.0572(4) Uani d . 1
S S1 0.37936(6) -0.01525(5) 0.23778(5) 0.04173(16) Uani d . 1
C C1 0.8076(2) 0.65217(18) 0.05519(19) 0.0361(4) Uani d . 1
C C2 0.7476(2) 0.54134(18) 0.17662(18) 0.0337(4) Uani d . 1
C C3 0.6956(2) 0.42634(18) 0.16808(18) 0.0342(4) Uani d . 1
H H3 0.6540 0.3523 0.2477 0.041 Uiso calc R 1
C C4 0.7047(2) 0.42024(17) 0.04290(18) 0.0322(4) Uani d . 1
C C5 0.7739(2) 0.53224(18) -0.07487(18) 0.0340(4) Uani d . 1
C C6 0.8008(3) 0.5362(2) -0.21624(19) 0.0442(5) Uani d . 1
H H6A 0.8492 0.6220 -0.2808 0.066 Uiso calc R 1
H H6B 0.6922 0.5286 -0.2315 0.066 Uiso calc R 1
H H6C 0.8782 0.4604 -0.2274 0.066 Uiso calc R 1
C C7 0.8615(3) 0.7848(2) 0.0491(2) 0.0515(5) Uani d . 1
H H7A 0.8978 0.8454 -0.0444 0.077 Uiso calc R 1
H H7B 0.9552 0.7655 0.0925 0.077 Uiso calc R 1
H H7C 0.7660 0.8284 0.0955 0.077 Uiso calc R 1
C C8 0.7393(2) 0.54110(19) 0.31403(19) 0.0385(4) Uani d . 1
C C9 0.6430(2) 0.29802(18) 0.03893(18) 0.0340(4) Uani d . 1
C C10 0.5122(2) 0.10682(18) 0.10579(19) 0.0366(4) Uani d . 1
C C11 0.3772(2) 0.07975(17) 0.33896(18) 0.0352(4) Uani d . 1
C C12 0.2798(2) 0.04004(17) 0.47908(18) 0.0363(4) Uani d . 1
C C13 0.2505(3) 0.0984(2) 0.5722(2) 0.0456(5) Uani d . 1
H H13 0.2936 0.1803 0.5607 0.055 Uiso calc R 1
C C14 0.1413(3) 0.0111(2) 0.6913(2) 0.0501(5) Uani d . 1
H H14 0.0985 0.0245 0.7734 0.060 Uiso calc R 1
C C15 0.1114(3) -0.0941(2) 0.6634(2) 0.0492(5) Uani d . 1
H H15 0.0428 -0.1670 0.7245 0.059 Uiso calc R 1
C C16 0.7021(3) 0.3943(2) 0.5502(2) 0.0541(5) Uani d . 1
H H16A 0.6072 0.3378 0.6130 0.065 Uiso calc R 1
H H16B 0.6864 0.4822 0.5622 0.065 Uiso calc R 1
C C17 0.8677(3) 0.3237(2) 0.5807(2) 0.0533(5) Uani d . 1
H H17A 0.8826 0.2366 0.5692 0.080 Uiso calc R 1
H H17B 0.8664 0.3083 0.6730 0.080 Uiso calc R 1
H H17C 0.9611 0.3807 0.5195 0.080 Uiso calc R 1

loop_
_atom_site_aniso_label
_atom_site_aniso_U_11
_atom_site_aniso_U_22
_atom_site_aniso_U_33
_atom_site_aniso_U_12
_atom_site_aniso_U_13
_atom_site_aniso_U_23
N1 0.0420(9) 0.0342(8) 0.0382(9) -0.0062(6) -0.0090(7) -0.0126(7)
N2 0.0553(10) 0.0447(9) 0.0382(9) -0.0173(7) -0.0012(7) -0.0207(7)
N3 0.0605(11) 0.0479(9) 0.0407(9) -0.0211(8) -0.0009(8) -0.0249(8)
N4 0.0370(8) 0.0317(7) 0.0311(8) -0.0054(6) -0.0067(6) -0.0152(6)
N5 0.0403(8) 0.0340(8) 0.0323(8) -0.0061(6) -0.0056(6) -0.0148(6)
O1 0.0598(9) 0.0393(7) 0.0412(7) -0.0186(6) -0.0027(6) -0.0150(6)
O2 0.1001(13) 0.0548(9) 0.0505(9) -0.0282(9) -0.0098(8) -0.0283(8)
O3 0.0959(12) 0.0451(8) 0.0385(8) -0.0120(8) -0.0231(8) -0.0158(6)
S1 0.0537(3) 0.0365(3) 0.0392(3) -0.0147(2) -0.0047(2) -0.0183(2)
C1 0.0346(9) 0.0340(9) 0.0425(10) -0.0045(7) -0.0107(8) -0.0151(8)
C2 0.0320(9) 0.0357(9) 0.0372(10) -0.0038(7) -0.0091(7) -0.0164(8)
C3 0.0358(9) 0.0333(9) 0.0348(9) -0.0067(7) -0.0067(7) -0.0135(7)
C4 0.0326(9) 0.0321(9) 0.0350(9) -0.0032(7) -0.0079(7) -0.0151(7)
C5 0.0324(9) 0.0349(9) 0.0356(9) -0.0013(7) -0.0076(7) -0.0147(8)
C6 0.0554(12) 0.0417(10) 0.0341(10) -0.0073(9) -0.0054(9) -0.0144(8)
C7 0.0695(14) 0.0388(11) 0.0503(12) -0.0178(10) -0.0155(10) -0.0146(9)
C8 0.0373(10) 0.0418(10) 0.0422(10) -0.0069(8) -0.0076(8) -0.0214(9)
C9 0.0373(9) 0.0348(9) 0.0322(9) -0.0064(7) -0.0063(7) -0.0145(8)
C10 0.0438(10) 0.0349(9) 0.0382(10) -0.0068(8) -0.0093(8) -0.0196(8)
C11 0.0395(9) 0.0318(9) 0.0371(10) -0.0041(7) -0.0093(8) -0.0151(8)
C12 0.0402(10) 0.0311(9) 0.0382(10) -0.0058(7) -0.0082(8) -0.0129(8)
C13 0.0534(12) 0.0414(11) 0.0457(11) -0.0087(9) -0.0059(9) -0.0218(9)
C14 0.0568(13) 0.0534(12) 0.0380(11) -0.0045(10) -0.0011(9) -0.0211(9)
C15 0.0525(12) 0.0483(11) 0.0378(11) -0.0122(9) -0.0014(9) -0.0095(9)
C16 0.0740(15) 0.0556(13) 0.0356(11) -0.0058(11) -0.0124(10) -0.0195(10)
C17 0.0652(14) 0.0550(12) 0.0472(12) -0.0138(10) -0.0126(10) -0.0236(10)

loop_
_atom_type_symbol
_atom_type_description
_atom_type_scat_dispersion_real
_atom_type_scat_dispersion_imag
_atom_type_scat_source
C C 0.0033 0.0016 'International Tables Vol C Tables 4.2.6.8 and 6.1.1.4'
H H 0.0000 0.0000 'International Tables Vol C Tables 4.2.6.8 and 6.1.1.4'
N N 0.0061 0.0033 'International Tables Vol C Tables 4.2.6.8 and 6.1.1.4'
O O 0.0106 0.0060 'International Tables Vol C Tables 4.2.6.8 and 6.1.1.4'
S S 0.1246 0.1234 'International Tables Vol C Tables 4.2.6.8 and 6.1.1.4'

loop_
_geom_angle_atom_site_label_1
_geom_angle_atom_site_label_2
_geom_angle_atom_site_label_3
_geom_angle
_geom_angle_publ_flag
C5 N1 C1 121.07(15) ?
C9 N2 N3 109.45(15) ?
C10 N3 N2 105.44(14) ?
C10 N4 N5 118.56(14) ?
C10 N4 C9 106.04(15) ?
N5 N4 C9 135.33(14) ?
C11 N5 N4 107.20(14) ?
C15 O1 C12 105.97(15) ?
C8 O3 C16 118.99(15) ?
C10 S1 C11 87.13(9) y
N1 C1 C2 120.65(16) ?
N1 C1 C7 115.27(16) ?
C2 C1 C7 124.07(17) ?
C3 C2 C1 118.28(17) ?
C3 C2 C8 118.83(16) ?
C1 C2 C8 122.88(16) ?
C4 C3 C2 121.00(16) ?
C4 C3 H3 119.5 ?
C2 C3 H3 119.5 ?
C3 C4 C5 117.68(16) ?
C3 C4 C9 119.08(16) ?
C5 C4 C9 123.23(16) ?
N1 C5 C4 121.21(16) ?
N1 C5 C6 115.29(16) ?
C4 C5 C6 123.50(16) ?
C5 C6 H6A 109.5 ?
C5 C6 H6B 109.5 ?
H6A C6 H6B 109.5 ?
C5 C6 H6C 109.5 ?
H6A C6 H6C 109.5 ?
H6B C6 H6C 109.5 ?
C1 C7 H7A 109.5 ?
C1 C7 H7B 109.5 ?
H7A C7 H7B 109.5 ?
C1 C7 H7C 109.5 ?
H7A C7 H7C 109.5 ?
H7B C7 H7C 109.5 ?
O2 C8 O3 122.87(18) ?
O2 C8 C2 125.99(18) ?
O3 C8 C2 111.14(15) ?
N2 C9 N4 107.67(15) ?
N2 C9 C4 128.65(16) ?
N4 C9 C4 123.68(15) ?
N3 C10 N4 111.39(16) ?
N3 C10 S1 139.04(14) y
N4 C10 S1 109.55(13) y
N5 C11 C12 120.11(16) ?
N5 C11 S1 117.56(14) ?
C12 C11 S1 122.33(13) ?
C13 C12 O1 110.19(17) ?
C13 C12 C11 133.14(17) ?
O1 C12 C11 116.66(15) ?
C12 C13 C14 106.50(18) ?
C12 C13 H13 126.7 ?
C14 C13 H13 126.7 ?
C15 C14 C13 106.87(18) ?
C15 C14 H14 126.6 ?
C13 C14 H14 126.6 ?
C14 C15 O1 110.47(17) ?
C14 C15 H15 124.8 ?
O1 C15 H15 124.8 ?
O3 C16 C17 109.93(18) ?
O3 C16 H16A 109.7 ?
C17 C16 H16A 109.7 ?
O3 C16 H16B 109.7 ?
C17 C16 H16B 109.7 ?
H16A C16 H16B 108.2 ?
C16 C17 H17A 109.5 ?
C16 C17 H17B 109.5 ?
H17A C17 H17B 109.5 ?
C16 C17 H17C 109.5 ?
H17A C17 H17C 109.5 ?
H17B C17 H17C 109.5 ?

loop_
_geom_bond_atom_site_label_1
_geom_bond_atom_site_label_2
_geom_bond_distance
_geom_bond_publ_flag
N1 C5 1.343(2) ?
N1 C1 1.345(2) ?
N2 C9 1.320(2) y
N2 N3 1.398(2) y
N3 C10 1.307(2) y
N4 C10 1.360(2) ?
N4 N5 1.372(2) ?
N4 C9 1.376(2) ?
N5 C11 1.300(2) ?
O1 C15 1.364(2) y
O1 C12 1.365(2) y
O2 C8 1.193(2) ?
O3 C8 1.328(2) ?
O3 C16 1.455(2) ?
S1 C10 1.7308(19) y
S1 C11 1.7618(18) y
C1 C2 1.401(3) ?
C1 C7 1.499(3) ?
C2 C3 1.388(2) ?
C2 C8 1.492(3) ?
C3 C4 1.384(3) ?
C3 H3 0.9300 ?
C4 C5 1.405(2) ?
C4 C9 1.472(2) ?
C5 C6 1.493(3) ?
C6 H6A 0.9600 ?
C6 H6B 0.9600 ?
C6 H6C 0.9600 ?
C7 H7A 0.9600 ?
C7 H7B 0.9600 ?
C7 H7C 0.9600 ?
C11 C12 1.443(3) ?
C12 C13 1.342(3) ?
C13 C14 1.411(3) ?
C13 H13 0.9300 ?
C14 C15 1.332(3) ?
C14 H14 0.9300 ?
C15 H15 0.9300 ?
C16 C17 1.485(3) ?
C16 H16A 0.9700 ?
C16 H16B 0.9700 ?
C17 H17A 0.9600 ?
C17 H17B 0.9600 ?
C17 H17C 0.9600 ?

loop_
_geom_hbond_atom_site_label_D
_geom_hbond_atom_site_label_H
_geom_hbond_atom_site_label_A
_geom_hbond_site_symmetry_A
_geom_hbond_distance_DH
_geom_hbond_distance_HA
_geom_hbond_distance_DA
_geom_hbond_angle_DHA
_geom_hbond_publ_flag
C3 H3 N5 . 0.93 2.31 2.982(3) 128 yes
C13 H13 O2 2_666 0.93 2.51 3.285(3) 141 yes
C17 H17A O1 2_656 0.96 2.56 3.424(3) 149 yes

loop_
_cod_related_entry_id
_cod_related_entry_database
_cod_related_entry_code
1 ChemSpider 21119738
